data_7715026
loop_
_publ_author_name
'Wang, Yu-Jie'
'Qiu, Zhao-Feng'
'Zhang, Ya'
'Wang, Fang-Fang'
'Zhao, Yue'
'Sun, Wei-Yin'

_publ_section_title
;
 Silver frameworks based on a tetraphenylethylene-imidazole ligand for
 electrocatalytic reduction of CO<sub>2</sub> to CO.
;
_journal_issue 8
_journal_name_full 'Dalton transactions (Cambridge, England : 2003)'
_journal_page_first 3685
_journal_page_last 3689
_journal_paper_doi 10.1039/d3dt04056a
_journal_volume 53
_journal_year 2024
_chemical_formula_moiety 'C19 H14 Ag0.667 N4 O0.167, 0.333(N O3)'
_chemical_formula_sum 'C19 H14 Ag0.67 N4.33 O1.17'
_chemical_formula_weight 393.59
_space_group_crystal_system cubic
_space_group_IT_number 218
_space_group_name_Hall 'P -4n 2 3'
_space_group_name_H-M_alt 'P -4 3 n'
_atom_sites_solution_hydrogens geom
_audit_creation_date 2023-11-25
_audit_creation_method
;
Olex2 1.3
(compiled 2020.11.12 svn.r5f609507 for OlexSys, GUI svn.r6408)
;
_audit_update_record
;
2023-12-02 deposited with the CCDC.	2024-01-18 downloaded from the CCDC.
;
_cell_angle_alpha 90
_cell_angle_beta 90
_cell_angle_gamma 90
_cell_formula_units_Z 12
_cell_length_a 17.2542(3)
_cell_length_b 17.2542(3)
_cell_length_c 17.2542(3)
_cell_measurement_reflns_used 4798
_cell_measurement_temperature 193.00
_cell_measurement_theta_max 46.65
_cell_measurement_theta_min 3.15
_cell_volume 5136.70(15)
_computing_cell_refinement 'SAINT V8.40B (?, 2016)'
_computing_data_collection 'APEX5 V2023.9-2 (Bruker, 2023)'
_computing_data_reduction 'SAINT V8.40B (?, 2016)'
_computing_molecular_graphics 'Olex2 1.3 (Dolomanov et al., 2009)'
_computing_publication_material 'Olex2 1.3 (Dolomanov et al., 2009)'
_computing_structure_refinement 'SHELXL 2018/3 (Sheldrick, 2015)'
_computing_structure_solution 'SHELXT 2018/2 (Sheldrick, 2018)'
_diffrn_ambient_temperature 193.0
_diffrn_detector_area_resol_mean 7.41
_diffrn_detector_type 'Bruker PHOTON II'
_diffrn_measured_fraction_theta_full 0.998
_diffrn_measured_fraction_theta_max 0.971
_diffrn_measurement_device 'four-circle diffractometer'
_diffrn_measurement_device_type 'Bruker APEX-II CCD'
_diffrn_measurement_method '\f and \w scans'
_diffrn_measurement_specimen_support 'nylon loop'
_diffrn_radiation_type GaK\a
_diffrn_radiation_wavelength 1.34139
_diffrn_reflns_av_R_equivalents 0.0557
_diffrn_reflns_av_unetI/netI 0.0494
_diffrn_reflns_Laue_measured_fraction_full 0.998
_diffrn_reflns_Laue_measured_fraction_max 0.971
_diffrn_reflns_limit_h_max 19
_diffrn_reflns_limit_h_min -22
_diffrn_reflns_limit_k_max 17
_diffrn_reflns_limit_k_min -18
_diffrn_reflns_limit_l_max 17
_diffrn_reflns_limit_l_min -16
_diffrn_reflns_number 15859
_diffrn_reflns_point_group_measured_fraction_full 0.996
_diffrn_reflns_point_group_measured_fraction_max 0.950
_diffrn_reflns_theta_full 53.594
_diffrn_reflns_theta_max 60.567
_diffrn_reflns_theta_min 3.151
_diffrn_source_current 2.86
_diffrn_source_power 0.1993706
_diffrn_source_voltage 69.71
_diffrn_standards_number 0
_exptl_absorpt_coefficient_mu 4.483
_exptl_absorpt_correction_T_max 0.7518
_exptl_absorpt_correction_T_min 0.6334
_exptl_absorpt_correction_type none
_exptl_absorpt_process_details
;
SADABS-2016/2 (Bruker,2016/2) was used for absorption correction.
wR2(int) was 0.1034 before and 0.0669 after correction.
The Ratio of minimum to maximum transmission is 0.8425.
The \l/2 correction factor is Not present.
;
_exptl_crystal_density_diffrn 1.527
_exptl_crystal_description block
_exptl_crystal_F_000 2388
_exptl_crystal_size_max 0.13
_exptl_crystal_size_mid 0.11
_exptl_crystal_size_min 0.09
_refine_diff_density_max 1.092
_refine_diff_density_min -0.549
_refine_diff_density_rms 0.113
_refine_ls_abs_structure_details
;
 Flack x determined using 382 quotients [(I+)-(I-)]/[(I+)+(I-)]
 (Parsons, Flack and Wagner, Acta Cryst. B69 (2013) 249-259).
;
_refine_ls_abs_structure_Flack -0.009(14)
_refine_ls_extinction_method none
_refine_ls_goodness_of_fit_ref 1.019
_refine_ls_hydrogen_treatment constr
_refine_ls_matrix_type full
_refine_ls_number_parameters 145
_refine_ls_number_reflns 1885
_refine_ls_number_restraints 49
_refine_ls_restrained_S_all 1.008
_refine_ls_R_factor_all 0.1099
_refine_ls_R_factor_gt 0.0662
_refine_ls_shift/su_max 0.000
_refine_ls_shift/su_mean 0.000
_refine_ls_structure_factor_coef Fsqd
_refine_ls_weighting_details 'w=1/[\s^2^(Fo^2^)+(0.1244P)^2^] where P=(Fo^2^+2Fc^2^)/3'
_refine_ls_weighting_scheme calc
_refine_ls_wR_factor_gt 0.1710
_refine_ls_wR_factor_ref 0.2005
_reflns_Friedel_coverage 0.773
_reflns_Friedel_fraction_full 0.993
_reflns_Friedel_fraction_max 0.924
_reflns_number_gt 1148
_reflns_number_total 1885
_reflns_threshold_expression 'I > 2\s(I)'
_cod_data_source_file d3dt04056a2.cif
_cod_data_source_block Ag-MOF1
_cod_depositor_comments 'Adding full bibliography for 7715026--7715027.cif.'
_cod_original_cell_volume 5136.7(3)
_cod_database_code 7715026
_shelx_shelxl_version_number 2018/3
_shelx_space_group_comment
;
The symmetry employed for this shelxl refinement is uniquely defined
by the following loop, which should always be used as a source of
symmetry information in preference to the above space-group names.
They are only intended as comments.
;
_shelx_estimated_absorpt_t_max 0.688
_shelx_estimated_absorpt_t_min 0.593
_olex2_refinement_description
;
1. Fixed Uiso
 At 1.2 times of:
  All C(H) groups
2. Restrained distances
 O4-N3 = O3-N3 = O2-N3
 1.25 with sigma of 0.01
 O3-O4 \\sim O4-O2 \\sim O3-O2
 with sigma of 0.02
3. Restrained planarity
 O2, O3, O4, N3
 with sigma of 0.1
4. Uiso/Uaniso restraints and constraints
O2 \\sim O3 \\sim O4 \\sim N3: within 2A with sigma of 0.01 and sigma for
terminal atoms of 0.02 within 2A
Uanis(O2) \\sim Ueq, Uanis(N3) \\sim Ueq, Uanis(O4) \\sim Ueq, Uanis(O3) \\sim
Ueq: with sigma of 0.01 and sigma for terminal atoms of 0.02
5. Others
 Fixed Sof: O2(0.16667) O3(0.16667) O4(0.16667) N3(0.16667)
6.a Aromatic/amide H refined with riding coordinates:
 C1(H1), C2(H2), C3(H3), C5(H5), C6(H6), C8(H8), C9(H9)
;
_olex2_submission_special_instructions 'No special instructions were received'

loop_
_space_group_symop_operation_xyz
'x, y, z'
'-x, -y, z'
'-x, y, -z'
'x, -y, -z'
'z, x, y'
'z, -x, -y'
'-z, -x, y'
'-z, x, -y'
'y, z, x'
'-y, z, -x'
'y, -z, -x'
'-y, -z, x'
'y+1/2, x+1/2, z+1/2'
'-y+1/2, -x+1/2, z+1/2'
'y+1/2, -x+1/2, -z+1/2'
'-y+1/2, x+1/2, -z+1/2'
'x+1/2, z+1/2, y+1/2'
'-x+1/2, z+1/2, -y+1/2'
'-x+1/2, -z+1/2, y+1/2'
'x+1/2, -z+1/2, -y+1/2'
'z+1/2, y+1/2, x+1/2'
'z+1/2, -y+1/2, -x+1/2'
'-z+1/2, y+1/2, -x+1/2'
'-z+1/2, -y+1/2, x+1/2'

loop_
_atom_site_label
_atom_site_type_symbol
_atom_site_fract_x
_atom_site_fract_y
_atom_site_fract_z
_atom_site_U_iso_or_equiv
_atom_site_adp_type
_atom_site_occupancy
_atom_site_site_symmetry_order
_atom_site_calc_flag
_atom_site_refinement_flags_posn
_atom_site_refinement_flags_adp
_atom_site_refinement_flags_occupancy
_atom_site_disorder_assembly
_atom_site_disorder_group
Ag1 Ag 0.58666(5) 0.58666(5) 0.41334(5) 0.0639(5) Uani 1 3 d S T P . .
O1 O 0.500000 0.500000 0.500000 0.110(14) Uani 1 12 d S T P . .
N1 N 0.5193(5) 0.6911(5) 0.3632(5) 0.064(2) Uani 1 1 d . . . . .
N2 N 0.4832(4) 0.7722(4) 0.2723(4) 0.0478(16) Uani 1 1 d . . . . .
C1 C 0.4526(5) 0.7220(7) 0.3843(6) 0.059(3) Uani 1 1 d . . . . .
H1 H 0.427659 0.711789 0.432365 0.070 Uiso 1 1 calc R U . . .
C2 C 0.4240(6) 0.7701(7) 0.3289(5) 0.071(3) Uani 1 1 d . . . . .
H2 H 0.375504 0.796199 0.328260 0.085 Uiso 1 1 calc R U . . .
C3 C 0.5387(7) 0.7200(6) 0.2973(6) 0.062(3) Uani 1 1 d . . . . .
H3 H 0.584641 0.707255 0.269744 0.074 Uiso 1 1 calc R U . . .
C4 C 0.4858(6) 0.8180(5) 0.2021(5) 0.048(2) Uani 1 1 d . . . . .
C5 C 0.4343(6) 0.8800(5) 0.1924(6) 0.054(2) Uani 1 1 d . . . . .
H5 H 0.395262 0.889505 0.230070 0.064 Uiso 1 1 calc R U . . .
C6 C 0.4400(6) 0.9266(5) 0.1290(5) 0.054(2) Uani 1 1 d . . . . .
H6 H 0.405537 0.969241 0.123550 0.064 Uiso 1 1 calc R U . . .
C7 C 0.4950(6) 0.9131(5) 0.0723(5) 0.046(2) Uani 1 1 d . . . . .
C8 C 0.5438(5) 0.8509(5) 0.0825(5) 0.048(2) Uani 1 1 d . . . . .
H8 H 0.581506 0.840258 0.043766 0.058 Uiso 1 1 calc R U . . .
C9 C 0.5402(6) 0.8034(5) 0.1466(5) 0.047(2) Uani 1 1 d . . . . .
H9 H 0.575004 0.761096 0.152136 0.056 Uiso 1 1 calc R U . . .
C10 C 0.500000 0.9598(7) 0.000000 0.052(3) Uani 1 2 d S T P . .
O2 O 0.286(3) 0.776(3) 0.205(3) 0.039(12) Uani 0.1667 1 d D U P A -1
O3 O 0.199(2) 0.802(2) 0.290(3) 0.030(8) Uani 0.1667 1 d D U P A -1
O4 O 0.202(3) 0.690(2) 0.236(3) 0.042(11) Uani 0.1667 1 d D U P A -1
N3 N 0.2285(18) 0.757(2) 0.242(2) 0.026(7) Uani 0.1667 1 d D U P A -1

loop_
_atom_site_aniso_label
_atom_site_aniso_U_11
_atom_site_aniso_U_22
_atom_site_aniso_U_33
_atom_site_aniso_U_23
_atom_site_aniso_U_13
_atom_site_aniso_U_12
Ag1 0.0639(5) 0.0639(5) 0.0639(5) 0.0025(4) 0.0025(4) -0.0025(4)
O1 0.110(14) 0.110(14) 0.110(14) 0.000 0.000 0.000
N1 0.066(6) 0.056(5) 0.068(6) 0.019(5) 0.005(5) -0.006(5)
N2 0.051(4) 0.048(4) 0.045(4) 0.003(3) 0.007(4) 0.000(4)
C1 0.055(6) 0.065(7) 0.056(6) 0.014(5) 0.019(5) 0.004(5)
C2 0.082(8) 0.078(7) 0.052(6) 0.012(5) 0.020(5) 0.038(7)
C3 0.055(6) 0.072(7) 0.057(6) 0.026(6) 0.007(5) 0.010(5)
C4 0.060(6) 0.040(5) 0.044(5) -0.002(4) 0.003(5) -0.008(4)
C5 0.049(5) 0.052(5) 0.060(6) 0.004(5) 0.014(4) 0.004(4)
C6 0.064(6) 0.045(6) 0.052(5) 0.001(5) 0.014(5) 0.006(5)
C7 0.057(5) 0.033(4) 0.048(5) 0.000(4) 0.002(4) -0.003(4)
C8 0.057(5) 0.045(5) 0.043(5) -0.011(4) 0.004(5) 0.008(4)
C9 0.055(6) 0.045(5) 0.042(5) -0.003(4) 0.009(4) -0.004(4)
C10 0.072(10) 0.036(7) 0.049(8) 0.000 0.003(8) 0.000
O2 0.038(19) 0.04(2) 0.039(17) 0.009(16) -0.005(16) 0.008(16)
O3 0.030(16) 0.029(14) 0.031(14) 0.000(13) 0.007(15) -0.004(13)
O4 0.047(17) 0.037(17) 0.042(18) 0.004(14) -0.013(15) -0.003(15)
N3 0.027(12) 0.026(12) 0.025(11) -0.010(9) 0.005(10) -0.004(10)

loop_
_atom_type_symbol
_atom_type_description
_atom_type_scat_dispersion_real
_atom_type_scat_dispersion_imag
_atom_type_scat_source
C C 0.0137 0.0067 'International Tables Vol C Tables 4.2.6.8 and 6.1.1.4'
H H 0.0000 0.0000 'International Tables Vol C Tables 4.2.6.8 and 6.1.1.4'
Ag Ag 0.0782 3.3823 'International Tables Vol C Tables 4.2.6.8 and 6.1.1.4'
N N 0.0241 0.0134 'International Tables Vol C Tables 4.2.6.8 and 6.1.1.4'
O O 0.0389 0.0241 'International Tables Vol C Tables 4.2.6.8 and 6.1.1.4'

loop_
_geom_angle_atom_site_label_1
_geom_angle_atom_site_label_2
_geom_angle_atom_site_label_3
_geom_angle
_geom_angle_site_symmetry_1
_geom_angle_site_symmetry_3
_geom_angle_publ_flag
N1 Ag1 O1 112.1(2) 11_566 . ?
N1 Ag1 O1 112.1(2) 8_656 . ?
N1 Ag1 O1 112.1(2) . . ?
N1 Ag1 N1 106.8(2) 11_566 8_656 ?
N1 Ag1 N1 106.8(2) 11_566 . ?
N1 Ag1 N1 106.8(2) 8_656 . ?
Ag1 O1 Ag1 109.5 . 3_656 ?
Ag1 O1 Ag1 109.5 2_665 3_656 ?
Ag1 O1 Ag1 109.471(1) 2_665 4_566 ?
Ag1 O1 Ag1 109.5 4_566 3_656 ?
Ag1 O1 Ag1 109.5 . 4_566 ?
Ag1 O1 Ag1 109.471(1) . 2_665 ?
C1 N1 Ag1 130.5(7) . . ?
C3 N1 Ag1 120.1(7) . . ?
C3 N1 C1 108.5(9) . . ?
C2 N2 C4 127.9(7) . . ?
C3 N2 C2 105.6(8) . . ?
C3 N2 C4 126.5(8) . . ?
N1 C1 H1 124.2 . . ?
N1 C1 C2 111.6(9) . . ?
C2 C1 H1 124.2 . . ?
N2 C2 H2 128.1 . . ?
C1 C2 N2 103.8(8) . . ?
C1 C2 H2 128.1 . . ?
N1 C3 N2 110.3(9) . . ?
N1 C3 H3 124.9 . . ?
N2 C3 H3 124.9 . . ?
C5 C4 N2 119.8(8) . . ?
C9 C4 N2 120.5(9) . . ?
C9 C4 C5 119.7(9) . . ?
C4 C5 H5 120.0 . . ?
C6 C5 C4 120.0(9) . . ?
C6 C5 H5 120.0 . . ?
C5 C6 H6 119.4 . . ?
C5 C6 C7 121.2(9) . . ?
C7 C6 H6 119.4 . . ?
C6 C7 C10 122.8(8) . . ?
C8 C7 C6 117.5(9) . . ?
C8 C7 C10 119.5(8) . . ?
C7 C8 H8 118.7 . . ?
C7 C8 C9 122.5(9) . . ?
C9 C8 H8 118.7 . . ?
C4 C9 C8 119.0(9) . . ?
C4 C9 H9 120.5 . . ?
C8 C9 H9 120.5 . . ?
C7 C10 C7 114.5(10) . 3_655 ?
C10 C10 C7 122.7(5) 2_675 3_655 ?
C10 C10 C7 122.7(5) 2_675 . ?
O2 N3 O3 120.7(17) . . ?
O2 N3 O4 120.1(17) . . ?
O3 N3 O4 119.0(17) . . ?

loop_
_geom_bond_atom_site_label_1
_geom_bond_atom_site_label_2
_geom_bond_distance
_geom_bond_site_symmetry_2
_geom_bond_publ_flag
Ag1 O1 2.5898(14) . ?
Ag1 N1 2.314(9) 8_656 ?
Ag1 N1 2.314(9) 11_566 ?
Ag1 N1 2.314(9) . ?
N1 C1 1.319(12) . ?
N1 C3 1.285(13) . ?
N2 C2 1.413(10) . ?
N2 C3 1.384(12) . ?
N2 C4 1.448(11) . ?
C1 H1 0.9500 . ?
C1 C2 1.360(13) . ?
C2 H2 0.9500 . ?
C3 H3 0.9500 . ?
C4 C5 1.401(13) . ?
C4 C9 1.363(13) . ?
C5 H5 0.9500 . ?
C5 C6 1.362(12) . ?
C6 H6 0.9500 . ?
C6 C7 1.381(13) . ?
C7 C8 1.376(12) . ?
C7 C10 1.488(11) . ?
C8 H8 0.9500 . ?
C8 C9 1.379(12) . ?
C9 H9 0.9500 . ?
C10 C10 1.39(3) 2_675 ?
O2 N3 1.239(14) . ?
O3 N3 1.244(14) . ?
O4 N3 1.246(14) . ?

loop_
_geom_torsion_atom_site_label_1
_geom_torsion_atom_site_label_2
_geom_torsion_atom_site_label_3
_geom_torsion_atom_site_label_4
_geom_torsion
_geom_torsion_site_symmetry_1
_geom_torsion_site_symmetry_2
_geom_torsion_site_symmetry_3
_geom_torsion_site_symmetry_4
_geom_torsion_publ_flag
Ag1 N1 C1 C2 -164.9(8) . . . . ?
Ag1 N1 C3 N2 169.5(6) . . . . ?
N1 C1 C2 N2 -5.0(13) . . . . ?
N2 C4 C5 C6 175.4(9) . . . . ?
N2 C4 C9 C8 -176.4(7) . . . . ?
C1 N1 C3 N2 -0.3(13) . . . . ?
C2 N2 C3 N1 -2.8(12) . . . . ?
C2 N2 C4 C5 14.6(14) . . . . ?
C2 N2 C4 C9 -168.1(9) . . . . ?
C3 N1 C1 C2 3.5(14) . . . . ?
C3 N2 C2 C1 4.6(12) . . . . ?
C3 N2 C4 C5 -166.4(9) . . . . ?
C3 N2 C4 C9 10.9(14) . . . . ?
C4 N2 C2 C1 -176.3(9) . . . . ?
C4 N2 C3 N1 178.0(9) . . . . ?
C4 C5 C6 C7 1.5(16) . . . . ?
C5 C4 C9 C8 0.9(14) . . . . ?
C5 C6 C7 C8 -0.1(14) . . . . ?
C5 C6 C7 C10 176.2(9) . . . . ?
C6 C7 C8 C9 -0.9(13) . . . . ?
C6 C7 C10 C7 -130.8(10) . . . 3_655 ?
C6 C7 C10 C10 49.2(10) . . . 2_675 ?
C7 C8 C9 C4 0.5(14) . . . . ?
C8 C7 C10 C7 45.4(6) . . . 3_655 ?
C8 C7 C10 C10 -134.6(6) . . . 2_675 ?
C9 C4 C5 C6 -1.9(15) . . . . ?
C10 C7 C8 C9 -177.3(8) . . . . ?
